data_4501974
loop_
_publ_author_name
'Thu\'ery, Pierre'
'Masci, Bernardo'

_publ_section_title
;
 Two- and Three-Dimensional Assemblies Formed by Alkali Metal
 (Li+&#x2212;Cs+) and Ba2+Ions with
 Bicyclo[2.2.2]oct-7-ene-2,3,5,6-tetracarboxylic Acid
;
_journal_issue 9
_journal_name_full 'Crystal Growth &amp; Design'
_journal_page_first 4109
_journal_paper_doi 10.1021/cg100785r
_journal_volume 10
_journal_year 2010
_chemical_formula_sum 'C12 H13 O9 Rb'
_chemical_formula_weight 386.69
_space_group_IT_number 2
_symmetry_cell_setting triclinic
_symmetry_space_group_name_Hall '-P 1'
_symmetry_space_group_name_H-M 'P -1'
_atom_sites_solution_hydrogens geom
_atom_sites_solution_primary direct
_atom_sites_solution_secondary difmap
_audit_creation_method SHELXL-97
_cell_angle_alpha 117.415(2)
_cell_angle_beta 94.302(4)
_cell_angle_gamma 99.489(4)
_cell_formula_units_Z 2
_cell_length_a 8.2294(3)
_cell_length_b 9.6363(5)
_cell_length_c 9.6873(6)
_cell_measurement_reflns_used 30041
_cell_measurement_temperature 150(2)
_cell_measurement_theta_max 25.68
_cell_measurement_theta_min 2.40
_cell_volume 662.54(6)
_computing_cell_refinement 'HKL2000 (Otwinowski & Minor, 1997)'
_computing_data_collection 'COLLECT (Nonius, 1998)'
_computing_data_reduction 'HKL2000 (Otwinowski & Minor, 1997)'
_computing_molecular_graphics 'SHELXTL (Sheldrick, 2008)'
_computing_publication_material 'SHELXTL (Sheldrick, 2008); PLATON (Spek, 2003)'
_computing_structure_refinement 'SHELXL-97 (Sheldrick, 2008)'
_computing_structure_solution 'SHELXS-97 (Sheldrick, 2008)'
_diffrn_ambient_temperature 150(2)
_diffrn_measured_fraction_theta_full 1.000
_diffrn_measured_fraction_theta_max 1.000
_diffrn_measurement_device_type 'Nonius Kappa-CCD area-detector diffractometer'
_diffrn_measurement_method 'two \f and eight \w scans with 2\% steps (601 frames)'
_diffrn_radiation_monochromator graphite
_diffrn_radiation_source 'fine-focus sealed tube'
_diffrn_radiation_type MoK\a
_diffrn_radiation_wavelength 0.71073
_diffrn_reflns_av_R_equivalents 0.0301
_diffrn_reflns_av_sigmaI/netI 0.0336
_diffrn_reflns_limit_h_max 10
_diffrn_reflns_limit_h_min -10
_diffrn_reflns_limit_k_max 11
_diffrn_reflns_limit_k_min -11
_diffrn_reflns_limit_l_max 11
_diffrn_reflns_limit_l_min -11
_diffrn_reflns_number 30041
_diffrn_reflns_theta_full 25.68
_diffrn_reflns_theta_max 25.68
_diffrn_reflns_theta_min 2.40
_diffrn_standards_decay_% 0
_diffrn_standards_interval_time 0
_diffrn_standards_number 0
_exptl_absorpt_coefficient_mu 3.785
_exptl_absorpt_correction_T_max 0.685
_exptl_absorpt_correction_T_min 0.536
_exptl_absorpt_correction_type multi-scan
_exptl_absorpt_process_details 'SCALEPACK (Otwinowski & Minor, 1997)'
_exptl_crystal_colour colourless
_exptl_crystal_density_diffrn 1.938
_exptl_crystal_density_method 'not measured'
_exptl_crystal_description irregular
_exptl_crystal_F_000 388
_exptl_crystal_size_max 0.14
_exptl_crystal_size_mid 0.14
_exptl_crystal_size_min 0.10
_refine_diff_density_max 0.313
_refine_diff_density_min -0.501
_refine_diff_density_rms 0.068
_refine_ls_extinction_method none
_refine_ls_goodness_of_fit_ref 1.040
_refine_ls_hydrogen_treatment constr
_refine_ls_matrix_type full
_refine_ls_number_parameters 199
_refine_ls_number_reflns 2495
_refine_ls_number_restraints 0
_refine_ls_restrained_S_all 1.040
_refine_ls_R_factor_all 0.0255
_refine_ls_R_factor_gt 0.0230
_refine_ls_shift/su_max 0.001
_refine_ls_shift/su_mean 0.000
_refine_ls_structure_factor_coef Fsqd
_refine_ls_weighting_details 'calc w=1/[\s^2^(Fo^2^)+(0.0293P)^2^+0.2839P] where P=(Fo^2^+2Fc^2^)/3'
_refine_ls_weighting_scheme calc
_refine_ls_wR_factor_gt 0.0582
_refine_ls_wR_factor_ref 0.0591
_reflns_number_gt 2370
_reflns_number_total 2495
_reflns_threshold_expression >2sigma(I)
_cod_data_source_file cg100785r_si_002.cif
_cod_data_source_block 6
_cod_database_code 4501974

loop_
_symmetry_equiv_pos_as_xyz
'x, y, z'
'-x, -y, -z'

loop_
_atom_site_label
_atom_site_type_symbol
_atom_site_fract_x
_atom_site_fract_y
_atom_site_fract_z
_atom_site_U_iso_or_equiv
_atom_site_adp_type
_atom_site_occupancy
_atom_site_symmetry_multiplicity
_atom_site_calc_flag
_atom_site_refinement_flags
Rb Rb 0.78774(2) 0.43668(2) 0.18308(2) 0.02584(8) Uani 1 1 d .
O1 O 1.06006(18) 0.69152(17) 0.47729(16) 0.0218(3) Uani 1 1 d .
H1 H 1.1459 0.6442 0.4915 0.026 Uiso 1 1 d R
O2 O 1.04130(18) 0.74721(17) 0.72607(15) 0.0235(3) Uani 1 1 d .
O3 O 0.73170(17) 0.47880(16) 0.50333(15) 0.0203(3) Uani 1 1 d .
O4 O 0.66195(18) 0.57576(16) 0.74391(15) 0.0221(3) Uani 1 1 d .
O5 O 0.54132(18) 1.19936(17) 0.93718(15) 0.0220(3) Uani 1 1 d .
O6 O 0.32111(17) 1.08046(17) 0.74211(15) 0.0225(3) Uani 1 1 d .
H6 H 0.2617 1.1451 0.8060 0.027 Uiso 1 1 d R
O7 O 0.88602(17) 1.33885(16) 0.84458(15) 0.0199(3) Uani 1 1 d .
O8 O 0.64278(17) 1.29127(15) 0.69191(15) 0.0190(3) Uani 1 1 d .
H8 H 0.6510 1.3991 0.7192 0.023 Uiso 1 1 d R
O9 O 0.78953(17) 0.67604(16) 0.06154(15) 0.0227(3) Uani 1 1 d .
H9A H 0.7608 0.6599 -0.0314 0.027 Uiso 1 1 d R
H9B H 0.8960 0.6797 0.0659 0.027 Uiso 1 1 d R
C1 C 0.8444(2) 0.8206(2) 0.5873(2) 0.0162(4) Uani 1 1 d .
H1A H 0.8287 0.8072 0.4802 0.019 Uiso 1 1 calc R
C2 C 0.6767(2) 0.7373(2) 0.6113(2) 0.0162(4) Uani 1 1 d .
H2 H 0.5956 0.7008 0.5154 0.019 Uiso 1 1 calc R
C3 C 0.6091(2) 0.8638(2) 0.7481(2) 0.0166(4) Uani 1 1 d .
H3 H 0.5090 0.8131 0.7709 0.020 Uiso 1 1 calc R
C4 C 0.5671(2) 0.9816(2) 0.6881(2) 0.0156(4) Uani 1 1 d .
H4 H 0.4921 0.9188 0.5859 0.019 Uiso 1 1 calc R
C5 C 0.7340(2) 1.0650(2) 0.6630(2) 0.0156(4) Uani 1 1 d .
H5 H 0.7235 1.0292 0.5496 0.019 Uiso 1 1 calc R
C6 C 0.8811(2) 1.0031(2) 0.7066(2) 0.0161(4) Uani 1 1 d .
H6A H 0.9876 1.0589 0.6980 0.019 Uiso 1 1 calc R
C7 C 0.9913(2) 0.7496(2) 0.6063(2) 0.0170(4) Uani 1 1 d .
C8 C 0.6923(2) 0.5868(2) 0.6226(2) 0.0176(4) Uani 1 1 d .
C9 C 0.4782(2) 1.0993(2) 0.8029(2) 0.0175(4) Uani 1 1 d .
C10 C 0.7643(2) 1.2462(2) 0.7453(2) 0.0163(4) Uani 1 1 d .
C11 C 0.8826(2) 1.0276(2) 0.8713(2) 0.0174(4) Uani 1 1 d .
H11 H 0.9743 1.0881 0.9518 0.021 Uiso 1 1 calc R
C12 C 0.7424(2) 0.9557(2) 0.8926(2) 0.0178(4) Uani 1 1 d .
H12 H 0.7277 0.9617 0.9893 0.021 Uiso 1 1 calc R

loop_
_atom_site_aniso_label
_atom_site_aniso_U_11
_atom_site_aniso_U_22
_atom_site_aniso_U_33
_atom_site_aniso_U_23
_atom_site_aniso_U_13
_atom_site_aniso_U_12
Rb 0.03410(14) 0.02067(12) 0.02074(12) 0.00991(9) -0.00232(9) 0.00438(9)
O1 0.0237(7) 0.0255(7) 0.0222(7) 0.0132(6) 0.0087(6) 0.0134(6)
O2 0.0274(8) 0.0263(8) 0.0195(7) 0.0111(6) 0.0040(6) 0.0125(6)
O3 0.0238(7) 0.0170(7) 0.0216(7) 0.0091(6) 0.0059(6) 0.0079(6)
O4 0.0319(8) 0.0174(7) 0.0203(7) 0.0106(6) 0.0058(6) 0.0082(6)
O5 0.0227(7) 0.0220(7) 0.0183(7) 0.0066(6) 0.0029(6) 0.0071(6)
O6 0.0176(7) 0.0246(7) 0.0215(7) 0.0064(6) 0.0031(6) 0.0097(6)
O7 0.0208(7) 0.0175(7) 0.0197(7) 0.0078(6) 0.0015(6) 0.0044(6)
O8 0.0217(7) 0.0155(6) 0.0217(7) 0.0099(6) 0.0018(6) 0.0064(6)
O9 0.0217(7) 0.0240(7) 0.0216(7) 0.0093(6) 0.0041(6) 0.0084(6)
C1 0.0201(10) 0.0155(9) 0.0153(8) 0.0087(7) 0.0037(7) 0.0056(8)
C2 0.0162(9) 0.0146(9) 0.0177(9) 0.0078(8) 0.0023(7) 0.0036(8)
C3 0.0179(9) 0.0147(9) 0.0196(9) 0.0098(8) 0.0052(8) 0.0043(7)
C4 0.0161(9) 0.0150(9) 0.0160(8) 0.0075(7) 0.0020(7) 0.0040(7)
C5 0.0174(9) 0.0162(9) 0.0149(8) 0.0084(7) 0.0025(7) 0.0052(8)
C6 0.0160(9) 0.0145(9) 0.0197(9) 0.0092(8) 0.0048(7) 0.0052(7)
C7 0.0180(9) 0.0126(9) 0.0197(9) 0.0072(7) 0.0048(8) 0.0027(7)
C8 0.0154(9) 0.0158(9) 0.0205(9) 0.0086(8) 0.0004(7) 0.0024(8)
C9 0.0187(9) 0.0169(9) 0.0202(9) 0.0113(8) 0.0040(8) 0.0044(8)
C10 0.0189(10) 0.0173(9) 0.0163(9) 0.0103(8) 0.0061(8) 0.0053(8)
C11 0.0199(10) 0.0152(9) 0.0175(9) 0.0078(8) 0.0007(7) 0.0063(8)
C12 0.0236(10) 0.0163(9) 0.0165(9) 0.0089(8) 0.0042(8) 0.0088(8)

loop_
_atom_type_symbol
_atom_type_description
_atom_type_scat_dispersion_real
_atom_type_scat_dispersion_imag
_atom_type_scat_source
C C 0.0033 0.0016 'International Tables Vol C Tables 4.2.6.8 and 6.1.1.4'
H H 0.0000 0.0000 'International Tables Vol C Tables 4.2.6.8 and 6.1.1.4'
O O 0.0106 0.0060 'International Tables Vol C Tables 4.2.6.8 and 6.1.1.4'
Rb Rb -0.9393 2.9676 'International Tables Vol C Tables 4.2.6.8 and 6.1.1.4'

loop_
_geom_angle_atom_site_label_1
_geom_angle_atom_site_label_2
_geom_angle_atom_site_label_3
_geom_angle
_geom_angle_site_symmetry_1
_geom_angle_site_symmetry_3
O5 Rb O2 101.68(4) 1_544 2_766
O5 Rb O3 113.27(4) 1_544 .
O2 Rb O3 67.92(4) 2_766 .
O5 Rb O9 94.14(4) 1_544 .
O2 Rb O9 149.89(4) 2_766 .
O3 Rb O9 128.23(3) . .
O5 Rb O1 175.48(4) 1_544 .
O2 Rb O1 75.19(4) 2_766 .
O3 Rb O1 62.64(4) . .
O9 Rb O1 90.11(4) . .
O5 Rb O7 66.86(4) 1_544 1_544
O2 Rb O7 100.43(4) 2_766 1_544
O3 Rb O7 168.30(3) . 1_544
O9 Rb O7 62.57(3) . 1_544
O1 Rb O7 116.69(3) . 1_544
O5 Rb O7 127.10(4) 1_544 2_776
O2 Rb O7 97.81(4) 2_766 2_776
O3 Rb O7 119.63(4) . 2_776
O9 Rb O7 52.67(4) . 2_776
O1 Rb O7 57.03(3) . 2_776
O7 Rb O7 61.44(4) 1_544 2_776
C7 O1 Rb 110.30(11) . .
C7 O1 H1 110.0 . .
Rb O1 H1 109.9 . .
C7 O2 Rb 138.71(12) . 2_766
C8 O3 Rb 134.63(11) . .
C9 O5 Rb 157.64(13) . 1_566
C9 O6 H6 116.6 . .
C10 O7 Rb 107.91(11) . 1_566
C10 O7 Rb 130.37(11) . 2_776
Rb O7 Rb 118.56(4) 1_566 2_776
C10 O8 H8 120.9 . .
Rb O9 H9A 129.6 . .
Rb O9 H9B 84.8 . .
H9A O9 H9B 101.7 . .
C7 C1 C6 110.67(15) . .
C7 C1 C2 113.04(14) . .
C6 C1 C2 108.31(14) . .
C7 C1 H1A 108.2 . .
C6 C1 H1A 108.2 . .
C2 C1 H1A 108.2 . .
C8 C2 C3 115.99(15) . .
C8 C2 C1 112.14(14) . .
C3 C2 C1 109.43(15) . .
C8 C2 H2 106.2 . .
C3 C2 H2 106.2 . .
C1 C2 H2 106.2 . .
C12 C3 C2 110.37(15) . .
C12 C3 C4 108.67(15) . .
C2 C3 C4 104.87(14) . .
C12 C3 H3 110.9 . .
C2 C3 H3 110.9 . .
C4 C3 H3 110.9 . .
C9 C4 C3 110.09(14) . .
C9 C4 C5 113.23(15) . .
C3 C4 C5 108.08(14) . .
C9 C4 H4 108.4 . .
C3 C4 H4 108.4 . .
C5 C4 H4 108.4 . .
C10 C5 C6 113.37(15) . .
C10 C5 C4 113.48(14) . .
C6 C5 C4 109.56(14) . .
C10 C5 H5 106.6 . .
C6 C5 H5 106.6 . .
C4 C5 H5 106.6 . .
C11 C6 C5 108.86(14) . .
C11 C6 C1 109.80(14) . .
C5 C6 C1 105.84(15) . .
C11 C6 H6A 110.7 . .
C5 C6 H6A 110.7 . .
C1 C6 H6A 110.7 . .
O2 C7 O1 123.48(17) . .
O2 C7 C1 124.04(16) . .
O1 C7 C1 112.48(15) . .
O3 C8 O4 124.75(16) . .
O3 C8 C2 115.03(16) . .
O4 C8 C2 120.20(16) . .
O5 C9 O6 122.84(17) . .
O5 C9 C4 124.31(17) . .
O6 C9 C4 112.85(16) . .
O7 C10 O8 124.22(17) . .
O7 C10 C5 125.36(16) . .
O8 C10 C5 110.40(16) . .
C12 C11 C6 114.38(17) . .
C12 C11 H11 122.8 . .
C6 C11 H11 122.8 . .
C11 C12 C3 114.67(16) . .
C11 C12 H12 122.7 . .
C3 C12 H12 122.7 . .

loop_
_geom_bond_atom_site_label_1
_geom_bond_atom_site_label_2
_geom_bond_distance
_geom_bond_site_symmetry_2
Rb O5 2.7832(14) 1_544
Rb O2 2.8225(13) 2_766
Rb O3 3.0198(13) .
Rb O9 3.0330(14) .
Rb O1 3.1556(15) .
Rb O7 3.1778(13) 1_544
Rb O7 3.2688(14) 2_776
O1 C7 1.327(2) .
O1 H1 0.9355 .
O2 C7 1.214(2) .
O2 Rb 2.8224(13) 2_766
O3 C8 1.258(2) .
O4 C8 1.267(2) .
O5 C9 1.212(2) .
O5 Rb 2.7833(14) 1_566
O6 C9 1.327(2) .
O6 H6 0.8950 .
O7 C10 1.223(2) .
O7 Rb 3.1778(13) 1_566
O7 Rb 3.2689(14) 2_776
O8 C10 1.314(2) .
O8 H8 0.9353 .
O9 H9A 0.8470 .
O9 H9B 0.8684 .
C1 C7 1.522(2) .
C1 C6 1.556(2) .
C1 C2 1.568(3) .
C1 H1A 0.9800 .
C2 C8 1.529(2) .
C2 C3 1.548(2) .
C2 H2 0.9800 .
C3 C12 1.502(3) .
C3 C4 1.567(2) .
C3 H3 0.9800 .
C4 C9 1.514(2) .
C4 C5 1.568(3) .
C4 H4 0.9800 .
C5 C10 1.513(2) .
C5 C6 1.546(2) .
C5 H5 0.9800 .
C6 C11 1.501(2) .
C6 H6A 0.9800 .
C11 C12 1.326(3) .
C11 H11 0.9300 .
C12 H12 0.9300 .

loop_
_geom_hbond_atom_site_label_D
_geom_hbond_atom_site_label_H
_geom_hbond_atom_site_label_A
_geom_hbond_distance_DH
_geom_hbond_distance_HA
_geom_hbond_distance_DA
_geom_hbond_angle_DHA
_geom_hbond_site_symmetry_A
O1 H1 O3 0.94 1.69 2.6131(18) 167.5 2_766
O6 H6 O9 0.90 1.75 2.6091(18) 158.7 2_676
O8 H8 O4 0.94 1.59 2.5235(18) 173.2 1_565
O9 H9A O4 0.85 1.99 2.8190(19) 167.0 1_554
O9 H9B O7 0.87 2.00 2.8034(19) 152.6 2_776
